data_4504890
loop_
_publ_author_name
'Zhang, Zheng-Hua'
'Shen, Zhong-Liang'
'Okamura, Taka-aki'
'Zhu, Hui-Fang'
'Sun, Wei-Yin'
'Ueyama, Norikazu'

_publ_section_title
;
 Syntheses and Structures of Two Series of Coordination Frameworks Based
 on the Assembly of 1,3,5-Benzenetriacetic Acid with Lanthanide Metal
 Salts
;
_journal_issue 3
_journal_name_full 'Crystal Growth &amp; Design'
_journal_page_first 1191
_journal_paper_doi 10.1021/cg049600q
_journal_volume 5
_journal_year 2005
_chemical_formula_moiety 'C24 H28 O17 Pr2 '
_chemical_formula_sum 'C24 H28 O17 Pr2'
_chemical_formula_weight 870.28
_chemical_name_systematic
; 
[Pr2(bta)2(H2O)3]-2(H2O) 
;
_space_group_IT_number 2
_symmetry_cell_setting triclinic
_symmetry_Int_Tables_number 2
_symmetry_space_group_name_Hall '-P 1'
_symmetry_space_group_name_H-M 'P -1'
_atom_sites_solution_hydrogens geom
_atom_sites_solution_primary direct
_atom_sites_solution_secondary difmap
_audit_creation_method SHELXL-97
_cell_angle_alpha 118.87(3)
_cell_angle_beta 98.42(3)
_cell_angle_gamma 108.30(3)
_cell_formula_units_Z 2
_cell_length_a 11.781(11)
_cell_length_b 12.503(13)
_cell_length_c 12.416(12)
_cell_measurement_reflns_used 11400
_cell_measurement_temperature 200
_cell_measurement_theta_max 27.5
_cell_measurement_theta_min 3.2
_cell_volume 1420(3)
_computing_structure_refinement 'SHELXL-97 (Sheldrick, 1997)'
_computing_structure_solution 'SHELXS-97 (Sheldrick, 1997)'
_diffrn_ambient_temperature 200
_diffrn_detector_area_resol_mean 10.00
_diffrn_measured_fraction_theta_full 0.987
_diffrn_measured_fraction_theta_max 0.987
_diffrn_measurement_device_type 'Rigaku RAXIS-RAPID Imaging Plate'
_diffrn_measurement_method \w
_diffrn_radiation_monochromator graphite
_diffrn_radiation_source 'fine-focus sealed tube'
_diffrn_radiation_type MoK\a
_diffrn_radiation_wavelength 0.71075
_diffrn_reflns_av_R_equivalents 0.0459
_diffrn_reflns_av_sigmaI/netI 0.0747
_diffrn_reflns_limit_h_max 15
_diffrn_reflns_limit_h_min -15
_diffrn_reflns_limit_k_max 16
_diffrn_reflns_limit_k_min -16
_diffrn_reflns_limit_l_max 16
_diffrn_reflns_limit_l_min -16
_diffrn_reflns_number 14014
_diffrn_reflns_theta_full 27.45
_diffrn_reflns_theta_max 27.45
_diffrn_reflns_theta_min 3.23
_exptl_absorpt_coefficient_mu 3.472
_exptl_absorpt_correction_T_max 0.500
_exptl_absorpt_correction_T_min 0.439
_exptl_absorpt_correction_type multi-scan
_exptl_absorpt_process_details '(Higashi, 1995)'
_exptl_crystal_colour yellow
_exptl_crystal_density_diffrn 2.036
_exptl_crystal_density_method 'not measured'
_exptl_crystal_description block
_exptl_crystal_F_000 852
_exptl_crystal_size_max 0.300
_exptl_crystal_size_mid 0.200
_exptl_crystal_size_min 0.200
_refine_diff_density_max 0.751
_refine_diff_density_min -0.957
_refine_diff_density_rms 0.142
_refine_ls_extinction_method none
_refine_ls_goodness_of_fit_ref 0.949
_refine_ls_hydrogen_treatment mixed
_refine_ls_matrix_type full
_refine_ls_number_parameters 388
_refine_ls_number_reflns 6416
_refine_ls_number_restraints 0
_refine_ls_restrained_S_all 0.949
_refine_ls_R_factor_all 0.0345
_refine_ls_R_factor_gt 0.0251
_refine_ls_shift/su_max 0.001
_refine_ls_shift/su_mean 0.000
_refine_ls_structure_factor_coef Fsqd
_refine_ls_weighting_details 'calc w=1/[\s^2^(Fo^2^)+(0.0006P)^2^+0.0000P] where P=(Fo^2^+2Fc^2^)/3'
_refine_ls_weighting_scheme calc
_refine_ls_wR_factor_gt 0.0481
_refine_ls_wR_factor_ref 0.0498
_reflns_number_gt 4736
_reflns_number_total 6416
_reflns_threshold_expression >2sigma(I)
_cod_data_source_file cg049600qsi20041127_080139.cif
_cod_data_source_block 2c
_cod_original_cell_volume 1420(2)
_cod_original_sg_symbol_Hall '-P 1         '
_cod_original_sg_symbol_H-M 'P -1         '
_cod_database_code 4504890

loop_
_symmetry_equiv_pos_as_xyz
'x, y, z'
'-x, -y, -z'

loop_
_atom_site_label
_atom_site_type_symbol
_atom_site_fract_x
_atom_site_fract_y
_atom_site_fract_z
_atom_site_U_iso_or_equiv
_atom_site_adp_type
_atom_site_occupancy
_atom_site_symmetry_multiplicity
_atom_site_calc_flag
_atom_site_refinement_flags
Pr1 Pr 0.02218(2) 0.49040(2) 0.322212(19) 0.01206(6) Uani 1 1 d .
Pr2 Pr 0.30216(2) 0.73515(2) 0.25658(2) 0.01447(6) Uani 1 1 d .
O1 O -0.1049(3) 0.6093(3) 0.2668(2) 0.0203(6) Uani 1 1 d .
O2 O 0.1022(3) 0.6952(3) 0.3109(3) 0.0213(7) Uani 1 1 d .
O3 O 0.1962(3) 0.5029(3) 0.2234(2) 0.0190(6) Uani 1 1 d .
O4 O 0.3863(3) 0.5541(3) 0.2052(3) 0.0245(7) Uani 1 1 d .
O5 O 0.5412(3) 0.8694(3) 0.3374(3) 0.0233(7) Uani 1 1 d .
O6 O 0.4384(3) 0.8558(3) 0.1652(3) 0.0336(8) Uani 1 1 d .
O7 O 0.0279(3) 0.3886(2) 0.4791(2) 0.0182(6) Uani 1 1 d .
O8 O 0.0756(3) 0.3088(3) 0.2994(3) 0.0256(7) Uani 1 1 d .
O9 O 0.1683(3) 0.7804(3) 0.1318(2) 0.0210(7) Uani 1 1 d .
O10 O -0.0894(3) 0.3445(3) 0.0865(2) 0.0203(7) Uani 1 1 d .
O11 O 0.2310(3) 0.6439(3) 0.5018(2) 0.0204(7) Uani 1 1 d .
O12 O 0.3892(2) 0.7730(3) 0.4741(2) 0.0177(6) Uani 1 1 d .
O13 O -0.1892(3) 0.3295(3) 0.2766(2) 0.0254(7) Uani 1 1 d .
H19 H -0.2012 0.3530 0.3558 0.030 Uiso 1 1 d .
H20 H -0.2586 0.3213 0.2229 0.030 Uiso 1 1 d .
O14 O 0.3364(3) 0.9730(3) 0.4065(2) 0.0228(7) Uani 1 1 d .
H21 H 0.3180 1.0034 0.4767 0.027 Uiso 1 1 d .
H22 H 0.3607 1.0552 0.3967 0.027 Uiso 1 1 d .
O15 O 0.2387(3) 0.5649(3) 0.0174(3) 0.0415(9) Uani 1 1 d .
H23 H 0.1916 0.5544 -0.0568 0.050 Uiso 1 1 d .
H24 H 0.2954 0.5345 -0.0201 0.050 Uiso 1 1 d .
O16 O 0.6096(4) 0.5232(4) 0.1651(4) 0.0923(16) Uani 1 1 d .
O17 O 0.5984(3) 0.2691(4) 0.1016(3) 0.0603(12) Uani 1 1 d .
C1 C -0.1081(4) 0.8280(4) 0.2294(4) 0.0177(9) Uani 1 1 d .
C2 C -0.1392(4) 0.7531(4) 0.0923(4) 0.0185(9) Uani 1 1 d .
H1 H -0.0968 0.6990 0.0542 0.022 Uiso 1 1 calc R
C3 C -0.2310(4) 0.7565(4) 0.0113(4) 0.0194(9) Uani 1 1 d .
C4 C -0.2907(4) 0.8374(4) 0.0682(4) 0.0215(10) Uani 1 1 d .
H2 H -0.3504 0.8440 0.0142 0.026 Uiso 1 1 calc R
C5 C -0.2643(4) 0.9093(4) 0.2037(4) 0.0225(10) Uani 1 1 d .
C6 C -0.1744(4) 0.9027(4) 0.2818(4) 0.0198(9) Uani 1 1 d .
H3 H -0.1574 0.9505 0.3739 0.024 Uiso 1 1 calc R
C11 C 0.0011(4) 0.8373(4) 0.3181(4) 0.0195(9) Uani 1 1 d .
H4 H 0.0063 0.8945 0.4099 0.023 Uiso 1 1 calc R
H5 H 0.0812 0.8859 0.3113 0.023 Uiso 1 1 calc R
C12 C -0.0023(4) 0.7052(4) 0.2942(3) 0.0170(9) Uani 1 1 d .
C31 C -0.2647(4) 0.6748(4) -0.1378(4) 0.0195(9) Uani 1 1 d .
H6 H -0.3436 0.6737 -0.1799 0.023 Uiso 1 1 calc R
H7 H -0.1947 0.7201 -0.1587 0.023 Uiso 1 1 calc R
C32 C 0.2847(4) 0.4683(4) 0.1932(4) 0.0185(9) Uani 1 1 d .
C51 C -0.3344(4) 0.9942(4) 0.2635(4) 0.0257(10) Uani 1 1 d .
H8 H -0.2814 1.0694 0.3565 0.031 Uiso 1 1 calc R
H9 H -0.3513 1.0341 0.2145 0.031 Uiso 1 1 calc R
C52 C 0.5408(4) 0.9016(4) 0.2551(4) 0.0241(10) Uani 1 1 d .
C101 C 0.2079(4) 0.1868(4) 0.3621(4) 0.0168(9) Uani 1 1 d .
C102 C 0.1525(4) 0.0718(4) 0.2344(4) 0.0187(9) Uani 1 1 d .
H10 H 0.0619 0.0216 0.1951 0.022 Uiso 1 1 calc R
C103 C 0.2285(4) 0.0284(4) 0.1623(4) 0.0206(10) Uani 1 1 d .
C104 C 0.3601(4) 0.1087(4) 0.2207(4) 0.0207(10) Uani 1 1 d .
H11 H 0.4124 0.0815 0.1719 0.025 Uiso 1 1 calc R
C105 C 0.4184(4) 0.2263(4) 0.3466(4) 0.0230(10) Uani 1 1 d .
C106 C 0.3401(4) 0.2640(4) 0.4192(4) 0.0192(9) Uani 1 1 d .
H12 H 0.3778 0.3422 0.5073 0.023 Uiso 1 1 calc R
C111 C 0.1219(4) 0.2332(4) 0.4359(4) 0.0238(10) Uani 1 1 d .
H13 H 0.0486 0.1520 0.4157 0.029 Uiso 1 1 calc R
H14 H 0.1709 0.2898 0.5317 0.029 Uiso 1 1 calc R
C112 C 0.0718(4) 0.3133(4) 0.4020(4) 0.0163(9) Uani 1 1 d .
C131 C 0.1679(4) -0.1016(4) 0.0261(4) 0.0259(11) Uani 1 1 d .
H15 H 0.2257 -0.0957 -0.0234 0.031 Uiso 1 1 calc R
H16 H 0.0867 -0.1097 -0.0205 0.031 Uiso 1 1 calc R
C132 C 0.1401(4) 0.7702(4) 0.0249(4) 0.0178(9) Uani 1 1 d .
C151 C 0.5610(4) 0.3198(5) 0.4047(4) 0.0287(11) Uani 1 1 d .
H17 H 0.5883 0.3152 0.3316 0.034 Uiso 1 1 calc R
H18 H 0.5731 0.4141 0.4641 0.034 Uiso 1 1 calc R
C152 C 0.3485(4) 0.7036(4) 0.5197(4) 0.0174(9) Uani 1 1 d .

loop_
_atom_site_aniso_label
_atom_site_aniso_U_11
_atom_site_aniso_U_22
_atom_site_aniso_U_33
_atom_site_aniso_U_23
_atom_site_aniso_U_13
_atom_site_aniso_U_12
Pr1 0.01278(12) 0.01409(12) 0.00978(11) 0.00622(10) 0.00399(10) 0.00734(10)
Pr2 0.01570(13) 0.01707(13) 0.01200(11) 0.00849(10) 0.00502(11) 0.00824(11)
O1 0.0186(17) 0.0226(17) 0.0218(16) 0.0130(14) 0.0054(14) 0.0117(14)
O2 0.0211(17) 0.0290(18) 0.0292(17) 0.0214(15) 0.0137(15) 0.0178(15)
O3 0.0206(16) 0.0219(16) 0.0214(15) 0.0119(13) 0.0135(14) 0.0148(14)
O4 0.0221(18) 0.0205(17) 0.0314(17) 0.0137(14) 0.0129(16) 0.0099(14)
O5 0.0194(17) 0.0257(17) 0.0174(15) 0.0115(14) 0.0029(14) 0.0047(14)
O6 0.0224(19) 0.050(2) 0.0282(18) 0.0251(17) 0.0057(16) 0.0114(17)
O7 0.0209(17) 0.0174(16) 0.0169(15) 0.0066(13) 0.0097(14) 0.0128(14)
O8 0.042(2) 0.0341(18) 0.0242(16) 0.0219(15) 0.0227(16) 0.0285(17)
O9 0.0294(18) 0.0231(17) 0.0115(14) 0.0089(13) 0.0049(14) 0.0152(14)
O10 0.0247(17) 0.0177(16) 0.0122(14) 0.0061(12) 0.0040(14) 0.0074(14)
O11 0.0137(16) 0.0315(18) 0.0172(15) 0.0149(14) 0.0069(13) 0.0086(14)
O12 0.0169(16) 0.0188(15) 0.0147(14) 0.0107(12) 0.0038(13) 0.0036(13)
O13 0.0189(17) 0.0388(19) 0.0148(15) 0.0157(14) 0.0063(14) 0.0077(15)
O14 0.0333(19) 0.0148(15) 0.0191(15) 0.0088(13) 0.0088(15) 0.0108(14)
O15 0.069(3) 0.035(2) 0.0146(16) 0.0104(15) 0.0087(18) 0.026(2)
O16 0.045(3) 0.088(4) 0.102(4) 0.026(3) 0.027(3) 0.029(3)
O17 0.021(2) 0.127(4) 0.041(2) 0.054(2) 0.0107(18) 0.030(2)
C1 0.019(2) 0.016(2) 0.021(2) 0.0119(18) 0.007(2) 0.0078(19)
C2 0.019(2) 0.023(2) 0.020(2) 0.0132(19) 0.010(2) 0.014(2)
C3 0.021(2) 0.024(2) 0.020(2) 0.0129(19) 0.013(2) 0.013(2)
C4 0.024(3) 0.022(2) 0.024(2) 0.014(2) 0.009(2) 0.013(2)
C5 0.024(3) 0.021(2) 0.027(2) 0.014(2) 0.013(2) 0.012(2)
C6 0.023(2) 0.018(2) 0.017(2) 0.0091(18) 0.007(2) 0.009(2)
C11 0.020(2) 0.018(2) 0.018(2) 0.0077(18) 0.005(2) 0.011(2)
C12 0.020(2) 0.023(2) 0.0075(19) 0.0081(18) 0.0039(19) 0.011(2)
C31 0.028(3) 0.021(2) 0.019(2) 0.0130(19) 0.010(2) 0.017(2)
C32 0.025(2) 0.026(2) 0.011(2) 0.0122(19) 0.008(2) 0.015(2)
C51 0.021(3) 0.030(3) 0.027(2) 0.015(2) 0.010(2) 0.013(2)
C52 0.028(3) 0.022(2) 0.020(2) 0.008(2) 0.012(2) 0.015(2)
C101 0.025(2) 0.019(2) 0.021(2) 0.0156(19) 0.013(2) 0.016(2)
C102 0.018(2) 0.018(2) 0.023(2) 0.0133(19) 0.005(2) 0.0087(19)
C103 0.031(3) 0.018(2) 0.021(2) 0.0140(19) 0.010(2) 0.015(2)
C104 0.032(3) 0.029(3) 0.023(2) 0.020(2) 0.021(2) 0.025(2)
C105 0.017(2) 0.031(3) 0.032(3) 0.026(2) 0.007(2) 0.010(2)
C106 0.026(3) 0.017(2) 0.016(2) 0.0097(18) 0.008(2) 0.011(2)
C111 0.036(3) 0.031(3) 0.023(2) 0.020(2) 0.019(2) 0.024(2)
C112 0.013(2) 0.014(2) 0.022(2) 0.0100(18) 0.0069(19) 0.0057(18)
C131 0.041(3) 0.026(3) 0.018(2) 0.013(2) 0.014(2) 0.019(2)
C132 0.014(2) 0.029(3) 0.015(2) 0.0126(19) 0.0066(19) 0.013(2)
C151 0.018(3) 0.037(3) 0.041(3) 0.030(2) 0.011(2) 0.009(2)
C152 0.020(2) 0.023(2) 0.0075(19) 0.0045(18) 0.0067(19) 0.014(2)

loop_
_atom_type_symbol
_atom_type_description
_atom_type_scat_dispersion_real
_atom_type_scat_dispersion_imag
_atom_type_scat_source
Pr Pr -0.2180 2.8214 'International Tables Vol C Tables 4.2.6.8 and 6.1.1.4'
O O 0.0106 0.0060 'International Tables Vol C Tables 4.2.6.8 and 6.1.1.4'
C C 0.0033 0.0016 'International Tables Vol C Tables 4.2.6.8 and 6.1.1.4'
H H 0.0000 0.0000 'International Tables Vol C Tables 4.2.6.8 and 6.1.1.4'

loop_
_geom_angle_atom_site_label_1
_geom_angle_atom_site_label_2
_geom_angle_atom_site_label_3
_geom_angle
_geom_angle_site_symmetry_1
_geom_angle_site_symmetry_3
O10 Pr1 O13 71.89(10) . .
O10 Pr1 O8 86.85(11) . .
O13 Pr1 O8 81.89(12) . .
O10 Pr1 O11 145.88(8) . .
O13 Pr1 O11 138.89(10) . .
O8 Pr1 O11 84.85(12) . .
O10 Pr1 O7 137.29(11) . 2_566
O13 Pr1 O7 75.54(10) . 2_566
O8 Pr1 O7 115.17(9) . 2_566
O11 Pr1 O7 75.38(11) . 2_566
O10 Pr1 O2 90.29(11) . .
O13 Pr1 O2 133.75(10) . .
O8 Pr1 O2 140.88(10) . .
O11 Pr1 O2 76.01(11) . .
O7 Pr1 O2 92.77(10) 2_566 .
O10 Pr1 O3 74.57(11) . .
O13 Pr1 O3 140.05(9) . .
O8 Pr1 O3 75.18(9) . .
O11 Pr1 O3 71.32(12) . .
O7 Pr1 O3 144.04(9) 2_566 .
O2 Pr1 O3 66.50(9) . .
O10 Pr1 O1 74.16(10) . .
O13 Pr1 O1 83.69(12) . .
O8 Pr1 O1 159.00(10) . .
O11 Pr1 O1 115.92(11) . .
O7 Pr1 O1 75.51(10) 2_566 .
O2 Pr1 O1 50.13(10) . .
O3 Pr1 O1 107.36(10) . .
O10 Pr1 O7 122.53(11) . .
O13 Pr1 O7 67.56(10) . .
O8 Pr1 O7 49.17(8) . .
O11 Pr1 O7 74.34(11) . .
O7 Pr1 O7 66.04(12) 2_566 .
O2 Pr1 O7 147.03(9) . .
O3 Pr1 O7 115.93(9) . .
O1 Pr1 O7 136.24(8) . .
O10 Pr1 C12 84.07(12) . .
O13 Pr1 C12 108.82(12) . .
O8 Pr1 C12 162.88(9) . .
O11 Pr1 C12 94.59(12) . .
O7 Pr1 C12 81.03(11) 2_566 .
O2 Pr1 C12 25.24(10) . .
O3 Pr1 C12 88.40(10) . .
O1 Pr1 C12 25.18(9) . .
O7 Pr1 C12 146.87(8) . .
O10 Pr1 C112 106.21(12) . .
O13 Pr1 C112 75.35(12) . .
O8 Pr1 C112 24.00(9) . .
O11 Pr1 C112 76.84(12) . .
O7 Pr1 C112 91.18(11) 2_566 .
O2 Pr1 C112 150.58(11) . .
O3 Pr1 C112 94.10(10) . .
O1 Pr1 C112 157.51(9) . .
O7 Pr1 C112 25.31(8) . .
C12 Pr1 C112 169.71(10) . .
O9 Pr2 O14 72.60(12) . .
O9 Pr2 O15 70.44(12) . .
O14 Pr2 O15 138.88(10) . .
O9 Pr2 O12 145.79(8) . .
O14 Pr2 O12 79.86(10) . .
O15 Pr2 O12 140.90(11) . .
O9 Pr2 O2 74.59(11) . .
O14 Pr2 O2 79.21(10) . .
O15 Pr2 O2 107.21(12) . .
O12 Pr2 O2 80.73(10) . .
O9 Pr2 O5 117.93(11) . .
O14 Pr2 O5 77.26(11) . .
O15 Pr2 O5 104.96(11) . .
O12 Pr2 O5 73.80(9) . .
O2 Pr2 O5 147.82(9) . .
O9 Pr2 O3 115.60(11) . .
O14 Pr2 O3 139.06(9) . .
O15 Pr2 O3 75.00(11) . .
O12 Pr2 O3 73.75(10) . .
O2 Pr2 O3 66.21(9) . .
O5 Pr2 O3 122.67(10) . .
O9 Pr2 O4 136.88(10) . .
O14 Pr2 O4 147.85(11) . .
O15 Pr2 O4 66.49(11) . .
O12 Pr2 O4 75.62(9) . .
O2 Pr2 O4 116.35(10) . .
O5 Pr2 O4 76.15(12) . .
O3 Pr2 O4 50.65(10) . .
O9 Pr2 O6 70.81(12) . .
O14 Pr2 O6 79.02(11) . .
O15 Pr2 O6 72.42(13) . .
O12 Pr2 O6 123.60(11) . .
O2 Pr2 O6 143.25(10) . .
O5 Pr2 O6 50.73(10) . .
O3 Pr2 O6 141.87(9) . .
O4 Pr2 O6 97.55(11) . .
O9 Pr2 C52 94.02(13) . .
O14 Pr2 C52 75.76(12) . .
O15 Pr2 C52 89.42(13) . .
O12 Pr2 C52 98.55(12) . .
O2 Pr2 C52 154.66(10) . .
O5 Pr2 C52 25.41(11) . .
O3 Pr2 C52 138.21(10) . .
O4 Pr2 C52 87.56(13) . .
O6 Pr2 C52 25.37(10) . .
O9 Pr2 C32 128.40(11) . .
O14 Pr2 C32 154.31(10) . .
O15 Pr2 C32 66.74(11) . .
O12 Pr2 C32 74.93(10) . .
O2 Pr2 C32 91.80(10) . .
O5 Pr2 C32 100.05(12) . .
O3 Pr2 C32 25.65(9) . .
O4 Pr2 C32 25.14(9) . .
O6 Pr2 C32 119.40(11) . .
C52 Pr2 C32 112.62(12) . .
C12 O1 Pr1 91.5(3) . .
C12 O2 Pr2 143.1(2) . .
C12 O2 Pr1 97.3(2) . .
Pr2 O2 Pr1 113.93(10) . .
C32 O3 Pr1 149.9(2) . .
C32 O3 Pr2 94.8(2) . .
Pr1 O3 Pr2 111.29(9) . .
C32 O4 Pr2 94.2(2) . .
C52 O5 Pr2 96.1(3) . .
C52 O6 Pr2 91.9(2) . .
C112 O7 Pr1 158.8(3) . 2_566
C112 O7 Pr1 86.1(2) . .
Pr1 O7 Pr1 113.96(12) 2_566 .
C112 O8 Pr1 103.7(2) . .
C132 O9 Pr2 141.7(2) . .
C132 O10 Pr1 153.0(3) 2_565 .
C152 O11 Pr1 139.7(2) . .
C152 O12 Pr2 131.4(3) . .
Pr1 O13 H19 108.8 . .
Pr1 O13 H20 117.6 . .
H19 O13 H20 107.2 . .
Pr2 O14 H21 125.4 . .
Pr2 O14 H22 131.6 . .
H21 O14 H22 102.3 . .
Pr2 O15 H23 132.4 . .
Pr2 O15 H24 122.8 . .
H23 O15 H24 95.0 . .
C6 C1 C2 118.1(4) . .
C6 C1 C11 120.5(4) . .
C2 C1 C11 121.2(3) . .
C3 C2 C1 121.2(4) . .
C3 C2 H1 119.4 . .
C1 C2 H1 119.4 . .
C4 C3 C2 118.9(4) . .
C4 C3 C31 120.0(4) . .
C2 C3 C31 121.1(3) . .
C3 C4 C5 120.9(4) . .
C3 C4 H2 119.6 . .
C5 C4 H2 119.6 . .
C6 C5 C4 119.2(4) . .
C6 C5 C51 120.9(4) . .
C4 C5 C51 119.9(4) . .
C5 C6 C1 121.7(4) . .
C5 C6 H3 119.2 . .
C1 C6 H3 119.2 . .
C1 C11 C12 117.7(3) . .
C1 C11 H4 107.9 . .
C12 C11 H4 107.9 . .
C1 C11 H5 107.9 . .
C12 C11 H5 107.9 . .
H4 C11 H5 107.2 . .
O1 C12 O2 119.7(4) . .
O1 C12 C11 121.2(4) . .
O2 C12 C11 119.0(4) . .
O1 C12 Pr1 63.3(2) . .
O2 C12 Pr1 57.4(2) . .
C11 C12 Pr1 165.3(3) . .
C32 C31 C3 112.0(3) 2_565 .
C32 C31 H6 109.2 2_565 .
C3 C31 H6 109.2 . .
C32 C31 H7 109.2 2_565 .
C3 C31 H7 109.2 . .
H6 C31 H7 107.9 . .
O4 C32 O3 119.8(4) . .
O4 C32 C31 120.0(3) . 2_565
O3 C32 C31 120.1(4) . 2_565
O4 C32 Pr2 60.7(2) . .
O3 C32 Pr2 59.58(19) . .
C31 C32 Pr2 170.3(3) 2_565 .
C52 C51 C5 108.1(3) 1_455 .
C52 C51 H8 110.1 1_455 .
C5 C51 H8 110.1 . .
C52 C51 H9 110.1 1_455 .
C5 C51 H9 110.1 . .
H8 C51 H9 108.4 . .
O6 C52 O5 121.0(4) . .
O6 C52 C51 119.5(4) . 1_655
O5 C52 C51 119.4(4) . 1_655
O6 C52 Pr2 62.7(2) . .
O5 C52 Pr2 58.5(2) . .
C51 C52 Pr2 176.4(3) 1_655 .
C102 C101 C106 120.2(3) . .
C102 C101 C111 119.3(4) . .
C106 C101 C111 120.4(4) . .
C101 C102 C103 120.8(4) . .
C101 C102 H10 119.6 . .
C103 C102 H10 119.6 . .
C104 C103 C102 117.8(4) . .
C104 C103 C131 121.6(4) . .
C102 C103 C131 120.6(4) . .
C105 C104 C103 122.8(4) . .
C105 C104 H11 118.6 . .
C103 C104 H11 118.6 . .
C104 C105 C106 118.1(4) . .
C104 C105 C151 122.3(4) . .
C106 C105 C151 119.5(4) . .
C101 C106 C105 120.1(4) . .
C101 C106 H12 119.9 . .
C105 C106 H12 119.9 . .
C112 C111 C101 113.6(3) . .
C112 C111 H13 108.8 . .
C101 C111 H13 108.8 . .
C112 C111 H14 108.8 . .
C101 C111 H14 108.8 . .
H13 C111 H14 107.7 . .
O8 C112 O7 120.4(4) . .
O8 C112 C111 119.6(3) . .
O7 C112 C111 120.0(3) . .
O8 C112 Pr1 52.29(19) . .
O7 C112 Pr1 68.6(2) . .
C111 C112 Pr1 167.9(2) . .
C103 C131 C132 114.0(3) . 1_545
C103 C131 H15 108.7 . .
C132 C131 H15 108.7 1_545 .
C103 C131 H16 108.7 . .
C132 C131 H16 108.7 1_545 .
H15 C131 H16 107.6 . .
O9 C132 O10 122.3(4) . 2_565
O9 C132 C131 119.5(3) . 1_565
O10 C132 C131 118.2(3) 2_565 1_565
C152 C151 C105 119.3(4) 2_666 .
C152 C151 H17 107.5 2_666 .
C105 C151 H17 107.5 . .
C152 C151 H18 107.5 2_666 .
C105 C151 H18 107.5 . .
H17 C151 H18 107.0 . .
O12 C152 O11 124.2(4) . .
O12 C152 C151 120.6(4) . 2_666
O11 C152 C151 115.1(3) . 2_666

loop_
_geom_bond_atom_site_label_1
_geom_bond_atom_site_label_2
_geom_bond_distance
_geom_bond_site_symmetry_2
Pr1 O10 2.415(4) .
Pr1 O13 2.431(3) .
Pr1 O8 2.441(3) .
Pr1 O11 2.450(4) .
Pr1 O7 2.471(3) 2_566
Pr1 O2 2.516(4) .
Pr1 O3 2.541(3) .
Pr1 O1 2.647(3) .
Pr1 O7 2.798(3) .
Pr1 C12 2.962(5) .
Pr1 C112 2.998(5) .
Pr2 O9 2.430(3) .
Pr2 O14 2.481(4) .
Pr2 O15 2.481(4) .
Pr2 O12 2.494(4) .
Pr2 O2 2.511(3) .
Pr2 O5 2.516(4) .
Pr2 O3 2.565(4) .
Pr2 O4 2.591(3) .
Pr2 O6 2.609(3) .
Pr2 C52 2.934(5) .
Pr2 C32 2.964(5) .
O1 C12 1.260(5) .
O2 C12 1.273(5) .
O3 C32 1.287(4) .
O4 C32 1.262(5) .
O5 C52 1.266(5) .
O6 C52 1.258(5) .
O7 C112 1.285(4) .
O7 Pr1 2.471(3) 2_566
O8 C112 1.255(4) .
O9 C132 1.253(4) .
O10 C132 1.277(4) 2_565
O11 C152 1.274(5) .
O12 C152 1.264(4) .
O13 H19 0.9278 .
O13 H20 0.9193 .
O14 H21 0.8586 .
O14 H22 1.0489 .
O15 H23 0.9283 .
O15 H24 0.9427 .
C1 C6 1.388(5) .
C1 C2 1.404(5) .
C1 C11 1.500(6) .
C2 C3 1.391(6) .
C2 H1 0.9500 .
C3 C4 1.386(5) .
C3 C31 1.527(5) .
C4 C5 1.395(5) .
C4 H2 0.9500 .
C5 C6 1.379(6) .
C5 C51 1.527(5) .
C6 H3 0.9500 .
C11 C12 1.517(5) .
C11 H4 0.9900 .
C11 H5 0.9900 .
C31 C32 1.492(5) 2_565
C31 H6 0.9900 .
C31 H7 0.9900 .
C32 C31 1.492(5) 2_565
C51 C52 1.511(5) 1_455
C51 H8 0.9900 .
C51 H9 0.9900 .
C52 C51 1.511(5) 1_655
C101 C102 1.383(5) .
C101 C106 1.390(6) .
C101 C111 1.526(5) .
C102 C103 1.402(5) .
C102 H10 0.9500 .
C103 C104 1.389(6) .
C103 C131 1.509(5) .
C104 C105 1.382(6) .
C104 H11 0.9500 .
C105 C106 1.412(5) .
C105 C151 1.518(6) .
C106 H12 0.9500 .
C111 C112 1.494(5) .
C111 H13 0.9900 .
C111 H14 0.9900 .
C131 C132 1.523(5) 1_545
C131 H15 0.9900 .
C131 H16 0.9900 .
C132 O10 1.277(4) 2_565
C132 C131 1.523(5) 1_565
C151 C152 1.506(6) 2_666
C151 H17 0.9900 .
C151 H18 0.9900 .
C152 C151 1.506(6) 2_666

loop_
_geom_torsion_atom_site_label_1
_geom_torsion_atom_site_label_2
_geom_torsion_atom_site_label_3
_geom_torsion_atom_site_label_4
_geom_torsion
_geom_torsion_site_symmetry_1
_geom_torsion_site_symmetry_4
O10 Pr1 O1 C12 -110.6(2) . .
O13 Pr1 O1 C12 176.5(2) . .
O8 Pr1 O1 C12 -136.6(2) . .
O11 Pr1 O1 C12 34.4(2) . .
O7 Pr1 O1 C12 99.9(2) 2_566 .
O2 Pr1 O1 C12 -6.45(19) . .
O3 Pr1 O1 C12 -42.8(2) . .
O7 Pr1 O1 C12 128.6(2) . .
C112 Pr1 O1 C12 155.2(2) . .
O9 Pr2 O2 C12 -6.3(4) . .
O14 Pr2 O2 C12 68.5(4) . .
O15 Pr2 O2 C12 -69.6(4) . .
O12 Pr2 O2 C12 149.8(4) . .
O5 Pr2 O2 C12 112.0(4) . .
O3 Pr2 O2 C12 -134.0(4) . .
O4 Pr2 O2 C12 -141.4(4) . .
O6 Pr2 O2 C12 13.9(5) . .
C52 Pr2 O2 C12 59.4(5) . .
C32 Pr2 O2 C12 -135.8(4) . .
O9 Pr2 O2 Pr1 139.14(13) . .
O14 Pr2 O2 Pr1 -146.12(14) . .
O15 Pr2 O2 Pr1 75.82(15) . .
O12 Pr2 O2 Pr1 -64.77(12) . .
O5 Pr2 O2 Pr1 -102.56(18) . .
O3 Pr2 O2 Pr1 11.46(10) . .
O4 Pr2 O2 Pr1 4.03(15) . .
O6 Pr2 O2 Pr1 159.29(12) . .
C52 Pr2 O2 Pr1 -155.2(2) . .
C32 Pr2 O2 Pr1 9.65(13) . .
O10 Pr1 O2 C12 75.3(2) . .
O13 Pr1 O2 C12 10.5(3) . .
O8 Pr1 O2 C12 160.7(2) . .
O11 Pr1 O2 C12 -136.2(2) . .
O7 Pr1 O2 C12 -62.0(2) 2_566 .
O3 Pr1 O2 C12 148.3(2) . .
O1 Pr1 O2 C12 6.4(2) . .
O7 Pr1 O2 C12 -109.8(2) . .
C112 Pr1 O2 C12 -159.4(2) . .
O10 Pr1 O2 Pr2 -84.55(13) . .
O13 Pr1 O2 Pr2 -149.37(11) . .
O8 Pr1 O2 Pr2 0.8(2) . .
O11 Pr1 O2 Pr2 63.88(13) . .
O7 Pr1 O2 Pr2 138.07(12) 2_566 .
O3 Pr1 O2 Pr2 -11.55(10) . .
O1 Pr1 O2 Pr2 -153.45(16) . .
O7 Pr1 O2 Pr2 90.33(16) . .
C12 Pr1 O2 Pr2 -159.9(3) . .
C112 Pr1 O2 Pr2 40.7(2) . .
O10 Pr1 O3 C32 -103.4(5) . .
O13 Pr1 O3 C32 -69.7(5) . .
O8 Pr1 O3 C32 -12.6(5) . .
O11 Pr1 O3 C32 76.9(5) . .
O7 Pr1 O3 C32 100.0(5) 2_566 .
O2 Pr1 O3 C32 159.4(5) . .
O1 Pr1 O3 C32 -170.9(5) . .
O7 Pr1 O3 C32 15.7(5) . .
C12 Pr1 O3 C32 172.3(5) . .
C112 Pr1 O3 C32 2.3(5) . .
O10 Pr1 O3 Pr2 108.31(13) . .
O13 Pr1 O3 Pr2 142.02(13) . .
O8 Pr1 O3 Pr2 -160.88(13) . .
O11 Pr1 O3 Pr2 -71.37(12) . .
O7 Pr1 O3 Pr2 -48.3(2) 2_566 .
O2 Pr1 O3 Pr2 11.09(10) . .
O1 Pr1 O3 Pr2 40.83(13) . .
O7 Pr1 O3 Pr2 -132.61(11) . .
C12 Pr1 O3 Pr2 24.02(12) . .
C112 Pr1 O3 Pr2 -145.99(12) . .
O9 Pr2 O3 C32 126.4(2) . .
O14 Pr2 O3 C32 -140.9(2) . .
O15 Pr2 O3 C32 67.3(2) . .
O12 Pr2 O3 C32 -88.9(2) . .
O2 Pr2 O3 C32 -175.8(2) . .
O5 Pr2 O3 C32 -31.1(2) . .
O4 Pr2 O3 C32 -4.4(2) . .
O6 Pr2 O3 C32 35.3(3) . .
C52 Pr2 O3 C32 -4.3(3) . .
O9 Pr2 O3 Pr1 -68.91(14) . .
O14 Pr2 O3 Pr1 23.73(19) . .
O15 Pr2 O3 Pr1 -128.06(14) . .
O12 Pr2 O3 Pr1 75.72(12) . .
O2 Pr2 O3 Pr1 -11.13(9) . .
O5 Pr2 O3 Pr1 133.57(11) . .
O4 Pr2 O3 Pr1 160.25(16) . .
O6 Pr2 O3 Pr1 -160.06(12) . .
C52 Pr2 O3 Pr1 160.34(13) . .
C32 Pr2 O3 Pr1 164.7(3) . .
O9 Pr2 O4 C32 -82.2(2) . .
O14 Pr2 O4 C32 126.6(2) . .
O15 Pr2 O4 C32 -85.0(2) . .
O12 Pr2 O4 C32 85.1(2) . .
O2 Pr2 O4 C32 13.3(2) . .
O5 Pr2 O4 C32 161.6(2) . .
O3 Pr2 O4 C32 4.5(2) . .
O6 Pr2 O4 C32 -152.1(2) . .
C52 Pr2 O4 C32 -175.4(2) . .
O9 Pr2 O5 C52 -21.4(2) . .
O14 Pr2 O5 C52 -83.6(2) . .
O15 Pr2 O5 C52 54.1(2) . .
O12 Pr2 O5 C52 -166.6(2) . .
O2 Pr2 O5 C52 -127.5(2) . .
O3 Pr2 O5 C52 135.6(2) . .
O4 Pr2 O5 C52 114.7(2) . .
O6 Pr2 O5 C52 2.5(2) . .
C32 Pr2 O5 C52 122.5(2) . .
O9 Pr2 O6 C52 155.1(3) . .
O14 Pr2 O6 C52 79.9(3) . .
O15 Pr2 O6 C52 -130.0(3) . .
O12 Pr2 O6 C52 10.0(3) . .
O2 Pr2 O6 C52 134.5(2) . .
O5 Pr2 O6 C52 -2.5(2) . .
O3 Pr2 O6 C52 -97.6(3) . .
O4 Pr2 O6 C52 -67.7(3) . .
C32 Pr2 O6 C52 -80.9(3) . .
O10 Pr1 O7 C112 55.0(2) . .
O13 Pr1 O7 C112 103.5(2) . .
O8 Pr1 O7 C112 4.6(2) . .
O11 Pr1 O7 C112 -92.3(2) . .
O7 Pr1 O7 C112 -172.9(3) 2_566 .
O2 Pr1 O7 C112 -118.9(2) . .
O3 Pr1 O7 C112 -32.7(2) . .
O1 Pr1 O7 C112 156.4(2) . .
C12 Pr1 O7 C112 -166.2(2) . .
O10 Pr1 O7 Pr1 -132.09(12) . 2_566
O13 Pr1 O7 Pr1 -83.57(13) . 2_566
O8 Pr1 O7 Pr1 177.50(17) . 2_566
O11 Pr1 O7 Pr1 80.66(13) . 2_566
O7 Pr1 O7 Pr1 0.0 2_566 2_566
O2 Pr1 O7 Pr1 54.0(2) . 2_566
O3 Pr1 O7 Pr1 140.25(10) . 2_566
O1 Pr1 O7 Pr1 -30.67(17) . 2_566
C12 Pr1 O7 Pr1 6.8(2) . 2_566
C112 Pr1 O7 Pr1 172.9(3) . 2_566
O10 Pr1 O8 C112 -144.2(3) . .
O13 Pr1 O8 C112 -72.1(3) . .
O11 Pr1 O8 C112 68.9(3) . .
O7 Pr1 O8 C112 -2.3(3) 2_566 .
O2 Pr1 O8 C112 129.2(2) . .
O3 Pr1 O8 C112 140.9(3) . .
O1 Pr1 O8 C112 -119.2(3) . .
O7 Pr1 O8 C112 -4.8(2) . .
C12 Pr1 O8 C112 157.8(3) . .
O14 Pr2 O9 C132 130.7(4) . .
O15 Pr2 O9 C132 -30.9(4) . .
O12 Pr2 O9 C132 168.6(4) . .
O2 Pr2 O9 C132 -146.0(4) . .
O5 Pr2 O9 C132 66.1(4) . .
O3 Pr2 O9 C132 -92.6(4) . .
O4 Pr2 O9 C132 -33.7(5) . .
O6 Pr2 O9 C132 46.6(4) . .
C52 Pr2 O9 C132 57.0(4) . .
C32 Pr2 O9 C132 -66.2(4) . .
O13 Pr1 O10 C132 -67.7(5) . 2_565
O8 Pr1 O10 C132 14.8(5) . 2_565
O11 Pr1 O10 C132 90.8(6) . 2_565
O7 Pr1 O10 C132 -109.8(5) 2_566 2_565
O2 Pr1 O10 C132 155.8(5) . 2_565
O3 Pr1 O10 C132 90.3(5) . 2_565
O1 Pr1 O10 C132 -156.1(5) . 2_565
O7 Pr1 O10 C132 -20.9(6) . 2_565
C12 Pr1 O10 C132 -179.7(5) . 2_565
C112 Pr1 O10 C132 0.5(6) . 2_565
O10 Pr1 O11 C152 9.9(5) . .
O13 Pr1 O11 C152 157.9(4) . .
O8 Pr1 O11 C152 86.5(4) . .
O7 Pr1 O11 C152 -155.8(4) 2_566 .
O2 Pr1 O11 C152 -59.1(4) . .
O3 Pr1 O11 C152 10.4(4) . .
O1 Pr1 O11 C152 -90.3(4) . .
O7 Pr1 O11 C152 135.5(4) . .
C12 Pr1 O11 C152 -76.3(4) . .
C112 Pr1 O11 C152 109.4(4) . .
O9 Pr2 O12 C152 92.6(3) . .
O14 Pr2 O12 C152 129.2(3) . .
O15 Pr2 O12 C152 -57.3(4) . .
O2 Pr2 O12 C152 48.6(3) . .
O5 Pr2 O12 C152 -151.3(3) . .
O3 Pr2 O12 C152 -19.2(3) . .
O4 Pr2 O12 C152 -71.8(3) . .
O6 Pr2 O12 C152 -161.4(3) . .
C52 Pr2 O12 C152 -157.0(3) . .
C32 Pr2 O12 C152 -45.8(3) . .
C6 C1 C2 C3 1.9(6) . .
C11 C1 C2 C3 -172.8(4) . .
C1 C2 C3 C4 1.1(6) . .
C1 C2 C3 C31 -180.0(3) . .
C2 C3 C4 C5 -3.1(6) . .
C31 C3 C4 C5 177.9(3) . .
C3 C4 C5 C6 2.1(6) . .
C3 C4 C5 C51 -178.1(4) . .
C4 C5 C6 C1 1.0(6) . .
C51 C5 C6 C1 -178.8(3) . .
C2 C1 C6 C5 -2.9(6) . .
C11 C1 C6 C5 171.8(4) . .
C6 C1 C11 C12 127.5(4) . .
C2 C1 C11 C12 -57.9(5) . .
Pr1 O1 C12 O2 11.3(3) . .
Pr1 O1 C12 C11 -164.0(3) . .
Pr2 O2 C12 O1 136.4(3) . .
Pr1 O2 C12 O1 -12.0(4) . .
Pr2 O2 C12 C11 -48.2(6) . .
Pr1 O2 C12 C11 163.4(3) . .
Pr2 O2 C12 Pr1 148.5(4) . .
C1 C11 C12 O1 -41.1(5) . .
C1 C11 C12 O2 143.6(3) . .
C1 C11 C12 Pr1 -144.8(9) . .
O10 Pr1 C12 O1 64.9(2) . .
O13 Pr1 C12 O1 -3.7(2) . .
O8 Pr1 C12 O1 123.3(4) . .
O11 Pr1 C12 O1 -149.3(2) . .
O7 Pr1 C12 O1 -74.9(2) 2_566 .
O2 Pr1 C12 O1 168.3(4) . .
O3 Pr1 C12 O1 139.5(2) . .
O7 Pr1 C12 O1 -81.2(3) . .
C112 Pr1 C12 O1 -116.1(6) . .
O10 Pr1 C12 O2 -103.4(2) . .
O13 Pr1 C12 O2 -172.0(2) . .
O8 Pr1 C12 O2 -45.1(5) . .
O11 Pr1 C12 O2 42.3(2) . .
O7 Pr1 C12 O2 116.7(2) 2_566 .
O3 Pr1 C12 O2 -28.8(2) . .
O1 Pr1 C12 O2 -168.3(4) . .
O7 Pr1 C12 O2 110.5(2) . .
C112 Pr1 C12 O2 75.5(6) . .
O10 Pr1 C12 C11 176.4(10) . .
O13 Pr1 C12 C11 107.9(10) . .
O8 Pr1 C12 C11 -125.2(9) . .
O11 Pr1 C12 C11 -37.8(10) . .
O7 Pr1 C12 C11 36.6(10) 2_566 .
O2 Pr1 C12 C11 -80.2(11) . .
O3 Pr1 C12 C11 -108.9(10) . .
O1 Pr1 C12 C11 111.5(11) . .
O7 Pr1 C12 C11 30.3(11) . .
C112 Pr1 C12 C11 -4.6(14) . .
C4 C3 C31 C32 -134.4(4) . 2_565
C2 C3 C31 C32 46.6(5) . 2_565
Pr2 O4 C32 O3 -8.0(4) . .
Pr2 O4 C32 C31 168.9(3) . 2_565
Pr1 O3 C32 O4 -142.5(4) . .
Pr2 O3 C32 O4 8.1(4) . .
Pr1 O3 C32 C31 40.7(7) . 2_565
Pr2 O3 C32 C31 -168.8(3) . 2_565
Pr1 O3 C32 Pr2 -150.6(5) . .
O9 Pr2 C32 O4 120.2(2) . .
O14 Pr2 C32 O4 -99.6(3) . .
O15 Pr2 C32 O4 83.9(2) . .
O12 Pr2 C32 O4 -88.2(2) . .
O2 Pr2 C32 O4 -168.1(2) . .
O5 Pr2 C32 O4 -18.1(2) . .
O3 Pr2 C32 O4 -171.9(4) . .
O6 Pr2 C32 O4 32.2(3) . .
C52 Pr2 C32 O4 4.9(2) . .
O9 Pr2 C32 O3 -67.8(2) . .
O14 Pr2 C32 O3 72.3(4) . .
O15 Pr2 C32 O3 -104.1(2) . .
O12 Pr2 C32 O3 83.7(2) . .
O2 Pr2 C32 O3 3.8(2) . .
O5 Pr2 C32 O3 153.8(2) . .
O4 Pr2 C32 O3 171.9(4) . .
O6 Pr2 C32 O3 -155.8(2) . .
C52 Pr2 C32 O3 176.9(2) . .
C6 C5 C51 C52 -94.1(5) . 1_455
C4 C5 C51 C52 86.1(5) . 1_455
Pr2 O6 C52 O5 4.6(4) . .
Pr2 O6 C52 C51 -176.7(3) . 1_655
Pr2 O5 C52 O6 -4.8(4) . .
Pr2 O5 C52 C51 176.5(3) . 1_655
O9 Pr2 C52 O6 -23.5(2) . .
O14 Pr2 C52 O6 -94.4(3) . .
O15 Pr2 C52 O6 46.9(3) . .
O12 Pr2 C52 O6 -171.6(2) . .
O2 Pr2 C52 O6 -85.2(3) . .
O5 Pr2 C52 O6 175.4(4) . .
O3 Pr2 C52 O6 113.3(3) . .
O4 Pr2 C52 O6 113.4(2) . .
C32 Pr2 C52 O6 111.3(3) . .
O9 Pr2 C52 O5 161.1(2) . .
O14 Pr2 C52 O5 90.2(2) . .
O15 Pr2 C52 O5 -128.5(2) . .
O12 Pr2 C52 O5 13.0(2) . .
O2 Pr2 C52 O5 99.4(3) . .
O3 Pr2 C52 O5 -62.1(3) . .
O4 Pr2 C52 O5 -62.0(2) . .
O6 Pr2 C52 O5 -175.4(4) . .
C32 Pr2 C52 O5 -64.1(2) . .
C106 C101 C102 C103 2.3(6) . .
C111 C101 C102 C103 178.1(3) . .
C101 C102 C103 C104 -3.5(6) . .
C101 C102 C103 C131 176.4(4) . .
C102 C103 C104 C105 1.6(6) . .
C131 C103 C104 C105 -178.3(4) . .
C103 C104 C105 C106 1.4(6) . .
C103 C104 C105 C151 -174.5(4) . .
C102 C101 C106 C105 0.8(6) . .
C111 C101 C106 C105 -174.9(3) . .
C104 C105 C106 C101 -2.6(6) . .
C151 C105 C106 C101 173.4(4) . .
C102 C101 C111 C112 -81.2(5) . .
C106 C101 C111 C112 94.6(5) . .
Pr1 O8 C112 O7 9.2(4) . .
Pr1 O8 C112 C111 -169.1(3) . .
Pr1 O7 C112 O8 -169.6(5) 2_566 .
Pr1 O7 C112 O8 -7.8(4) . .
Pr1 O7 C112 C111 8.7(9) 2_566 .
Pr1 O7 C112 C111 170.5(3) . .
Pr1 O7 C112 Pr1 -161.8(7) 2_566 .
C101 C111 C112 O8 16.9(6) . .
C101 C111 C112 O7 -161.4(3) . .
C101 C111 C112 Pr1 -28.1(15) . .
O10 Pr1 C112 O8 37.5(3) . .
O13 Pr1 C112 O8 103.2(3) . .
O11 Pr1 C112 O8 -107.4(3) . .
O7 Pr1 C112 O8 177.9(3) 2_566 .
O2 Pr1 C112 O8 -84.3(3) . .
O3 Pr1 C112 O8 -37.7(3) . .
O1 Pr1 C112 O8 125.1(3) . .
O7 Pr1 C112 O8 171.5(4) . .
C12 Pr1 C112 O8 -141.5(5) . .
O10 Pr1 C112 O7 -134.0(2) . .
O13 Pr1 C112 O7 -68.3(2) . .
O8 Pr1 C112 O7 -171.5(4) . .
O11 Pr1 C112 O7 81.1(2) . .
O7 Pr1 C112 O7 6.5(2) 2_566 .
O2 Pr1 C112 O7 104.2(2) . .
O3 Pr1 C112 O7 150.9(2) . .
O1 Pr1 C112 O7 -46.4(4) . .
C12 Pr1 C112 O7 47.0(7) . .
O10 Pr1 C112 C111 88.5(13) . .
O13 Pr1 C112 C111 154.3(13) . .
O8 Pr1 C112 C111 51.1(12) . .
O11 Pr1 C112 C111 -56.3(13) . .
O7 Pr1 C112 C111 -131.0(13) 2_566 .
O2 Pr1 C112 C111 -33.2(14) . .
O3 Pr1 C112 C111 13.4(13) . .
O1 Pr1 C112 C111 176.2(12) . .
O7 Pr1 C112 C111 -137.4(14) . .
C12 Pr1 C112 C111 -90.4(14) . .
C104 C103 C131 C132 96.5(5) . 1_545
C102 C103 C131 C132 -83.3(5) . 1_545
Pr2 O9 C132 O10 61.2(6) . 2_565
Pr2 O9 C132 C131 -118.3(4) . 1_565
C104 C105 C151 C152 -90.4(5) . 2_666
C106 C105 C151 C152 93.7(5) . 2_666
Pr2 O12 C152 O11 -40.1(5) . .
Pr2 O12 C152 C151 136.6(3) . 2_666
Pr1 O11 C152 O12 49.8(6) . .
Pr1 O11 C152 C151 -127.1(4) . 2_666
